data_4308362
loop_
_publ_author_name
'Fu, Ming-Lai'
'Guo, Guo-Cong'
'Cai, Li-Zhen'
'Zhang, Zhang-Jing'
'Huang, Jin-Shun'

_publ_section_title
;
 Incorporating Transition Metal Complexes into Tetrathioarsenates(V):
 Syntheses, Structures, and Properties of Two Unprecedented
 [Mn(dien)2]n[Mn(dien)AsS4]2n&#x00B7;4nH2O and [Mn(en)3]2[Mn(en)2AsS4][As3S6]
;
_journal_coden_ASTM INOCAJ
_journal_issue 2
_journal_name_full 'Inorganic Chemistry'
_journal_page_first 184
_journal_page_last 186
_journal_paper_doi 10.1021/ic048579f
_journal_volume 44
_journal_year 2005
_chemical_formula_sum 'C16 H60 As2 Mn3 N12 O4 S8'
_chemical_formula_weight 1055.90
_space_group_IT_number 14
_symmetry_cell_setting monoclinic
_symmetry_space_group_name_Hall '-P 2ybc'
_symmetry_space_group_name_H-M 'P 1 21/c 1'
_atom_sites_solution_hydrogens geom
_atom_sites_solution_primary direct
_atom_sites_solution_secondary difmap
_audit_creation_method SHELXL-97
_cell_angle_alpha 90.00
_cell_angle_beta 111.363(2)
_cell_angle_gamma 90.00
_cell_formula_units_Z 2
_cell_length_a 13.4356(4)
_cell_length_b 7.2330(2)
_cell_length_c 22.4236(4)
_cell_measurement_temperature 293(2)
_cell_volume 2029.39(9)
_computing_cell_refinement 'Siemens SMART & SAINT'
_computing_data_collection 'Siemens SMART'
_computing_data_reduction 'Siemens SAINT'
_computing_publication_material 'Siemens SHELXTL^TM^ 5'
_computing_structure_refinement 'Siemens SHELXTL^TM^ 5'
_computing_structure_solution 'Siemens SHELXTL^TM^ 5'
_diffrn_ambient_temperature 293(2)
_diffrn_measured_fraction_theta_full 0.989
_diffrn_measured_fraction_theta_max 0.989
_diffrn_measurement_device_type 'Siemens SMART CCD'
_diffrn_measurement_method \w
_diffrn_radiation_monochromator graphite
_diffrn_radiation_source 'fine-focus sealed tube'
_diffrn_radiation_type MoK\a
_diffrn_radiation_wavelength 0.71073
_diffrn_reflns_av_R_equivalents 0.0520
_diffrn_reflns_av_sigmaI/netI 0.1053
_diffrn_reflns_limit_h_max 15
_diffrn_reflns_limit_h_min -13
_diffrn_reflns_limit_k_max 8
_diffrn_reflns_limit_k_min -8
_diffrn_reflns_limit_l_max 26
_diffrn_reflns_limit_l_min -25
_diffrn_reflns_number 6406
_diffrn_reflns_theta_full 25.03
_diffrn_reflns_theta_max 25.03
_diffrn_reflns_theta_min 2.96
_exptl_absorpt_coefficient_mu 2.990
_exptl_absorpt_correction_type multi-scan
_exptl_absorpt_process_details 'SADABS (Siemens Smart CCD)'
_exptl_crystal_colour golden
_exptl_crystal_density_diffrn 1.728
_exptl_crystal_density_method 'not measured'
_exptl_crystal_description prism
_exptl_crystal_F_000 1082
_exptl_crystal_size_max 0.32
_exptl_crystal_size_mid 0.12
_exptl_crystal_size_min 0.10
_refine_diff_density_max 1.486
_refine_diff_density_min -0.837
_refine_diff_density_rms 0.174
_refine_ls_extinction_method none
_refine_ls_goodness_of_fit_ref 1.013
_refine_ls_hydrogen_treatment constr
_refine_ls_matrix_type full
_refine_ls_number_parameters 205
_refine_ls_number_reflns 3547
_refine_ls_number_restraints 0
_refine_ls_restrained_S_all 1.013
_refine_ls_R_factor_all 0.1357
_refine_ls_R_factor_gt 0.0663
_refine_ls_shift/su_max 0.001
_refine_ls_shift/su_mean 0.000
_refine_ls_structure_factor_coef Fsqd
_refine_ls_weighting_details 'calc w=1/[\s^2^(Fo^2^)+(0.1108P)^2^+0.0000P] where P=(Fo^2^+2Fc^2^)/3'
_refine_ls_weighting_scheme calc
_refine_ls_wR_factor_gt 0.1614
_refine_ls_wR_factor_ref 0.2077
_reflns_number_gt 1934
_reflns_number_total 3547
_reflns_threshold_expression >2sigma(I)
_cod_data_source_file ic048579fsi20041010_112046.cif
_cod_data_source_block 14
_cod_depositor_comments
;
The following automatic conversions were performed:
'_symmetry_cell_setting' value 'Monoclinic' changed to 'monoclinic'
according to '/home/saulius/struct/CIF-dictionaries/cif_core.dic'
dictionary named 'cif_core.dic' version 2.4.1 from
2010-06-29.

'_exptl_absorpt_correction_type' value 'Multi-scan' changed
to 'multi-scan' according to
'/home/saulius/struct/CIF-dictionaries/cif_core.dic' dictionary named
'cif_core.dic' version 2.4.1 from 2010-06-29.

Automatic conversion script
Id: cif_fix_enum 1527 2010-12-29 10:47:43Z saulius 
;
_cod_database_code 4308362

loop_
_symmetry_equiv_pos_as_xyz
'x, y, z'
'-x, y+1/2, -z+1/2'
'-x, -y, -z'
'x, -y-1/2, z-1/2'

loop_
_atom_site_label
_atom_site_type_symbol
_atom_site_fract_x
_atom_site_fract_y
_atom_site_fract_z
_atom_site_U_iso_or_equiv
_atom_site_adp_type
_atom_site_occupancy
_atom_site_symmetry_multiplicity
_atom_site_calc_flag
_atom_site_refinement_flags
_atom_site_disorder_assembly
_atom_site_disorder_group
Mn1 Mn -0.43572(4) -0.60798(8) 0.20683(3) 0.03695(17) Uani 1 1 d . . .
Mn2 Mn 0.0000 0.0000 0.0000 0.0377(2) Uani 1 2 d S . .
As1 As -0.29372(3) -0.82292(6) 0.347874(17) 0.03597(11) Uani 1 1 d . . .
S1 S -0.27290(7) -0.55188(14) 0.31257(5) 0.0435(3) Uani 1 1 d . . .
S2 S -0.41782(7) -0.94079(14) 0.26322(4) 0.0381(3) Uani 1 1 d . . .
S3 S -0.34123(8) -0.79718(17) 0.42887(4) 0.0533(4) Uani 1 1 d . . .
S4 S -0.15135(8) -0.98431(16) 0.37280(5) 0.0514(4) Uani 1 1 d . . .
N11 N -0.3967(2) -0.3369(4) 0.17198(13) 0.0421(10) Uani 1 1 d . . .
H11A H -0.4573 -0.2852 0.1450 0.051 Uiso 1 1 calc R . .
H11B H -0.3685 -0.2602 0.2055 0.051 Uiso 1 1 calc R . .
N12 N -0.3498(2) -0.6865(4) 0.13798(14) 0.0461(10) Uani 1 1 d . . .
H12A H -0.2827 -0.7261 0.1617 0.055 Uiso 1 1 calc R . .
N13 N -0.5628(2) -0.7433(5) 0.12251(13) 0.0430(10) Uani 1 1 d . . .
H13A H -0.5897 -0.8403 0.1368 0.052 Uiso 1 1 calc R . .
H13B H -0.6163 -0.6619 0.1053 0.052 Uiso 1 1 calc R . .
N21 N -0.0611(2) 0.2651(4) 0.02901(13) 0.0438(10) Uani 1 1 d . . .
H21A H -0.0101 0.3527 0.0385 0.053 Uiso 1 1 calc R . .
H21B H -0.1186 0.3063 -0.0037 0.053 Uiso 1 1 calc R . .
N22 N -0.0128(2) -0.0812(4) 0.09284(12) 0.0370(9) Uani 1 1 d . . .
H22A H 0.0486 -0.1410 0.1162 0.044 Uiso 1 1 calc R . .
N23 N 0.1670(2) 0.1292(5) 0.03272(13) 0.0455(11) Uani 1 1 d . . .
H23A H 0.1698 0.2266 0.0582 0.055 Uiso 1 1 calc R . .
H23B H 0.2156 0.0458 0.0556 0.055 Uiso 1 1 calc R . .
C11 C -0.3229(3) -0.3577(6) 0.1398(2) 0.0799(17) Uani 1 1 d . . .
H11C H -0.2508 -0.3606 0.1714 0.096 Uiso 1 1 calc R . .
H11D H -0.3285 -0.2509 0.1126 0.096 Uiso 1 1 calc R . .
C12 C -0.3412(4) -0.5259(7) 0.1005(2) 0.0904(18) Uani 1 1 d . . .
H12B H -0.4064 -0.5128 0.0633 0.108 Uiso 1 1 calc R . .
H12C H -0.2824 -0.5436 0.0857 0.108 Uiso 1 1 calc R . .
C13 C -0.4083(3) -0.8403(6) 0.0974(2) 0.0688(16) Uani 1 1 d . . .
H13C H -0.3928 -0.9537 0.1222 0.083 Uiso 1 1 calc R . .
H13D H -0.3840 -0.8556 0.0620 0.083 Uiso 1 1 calc R . .
C14 C -0.5258(4) -0.8082(7) 0.07192(19) 0.0724(17) Uani 1 1 d . . .
H14A H -0.5436 -0.7168 0.0380 0.087 Uiso 1 1 calc R . .
H14B H -0.5623 -0.9223 0.0538 0.087 Uiso 1 1 calc R . .
C21 C -0.0902(3) 0.2300(5) 0.08506(16) 0.0447(12) Uani 1 1 d . . .
H21C H -0.1633 0.1855 0.0712 0.054 Uiso 1 1 calc R . .
H21D H -0.0857 0.3440 0.1087 0.054 Uiso 1 1 calc R . .
C22 C -0.0169(3) 0.0903(6) 0.12694(16) 0.0488(13) Uani 1 1 d . . .
H22B H 0.0544 0.1424 0.1449 0.059 Uiso 1 1 calc R . .
H22C H -0.0401 0.0615 0.1621 0.059 Uiso 1 1 calc R . .
C23 C -0.1015(3) -0.2131(6) 0.08121(18) 0.0547(14) Uani 1 1 d . . .
H23C H -0.0737 -0.3372 0.0820 0.066 Uiso 1 1 calc R . .
H23D H -0.1273 -0.2036 0.1163 0.066 Uiso 1 1 calc R . .
C24 C -0.1928(3) -0.1884(8) 0.02068(19) 0.0896(19) Uani 1 1 d . . .
H24A H -0.2310 -0.3049 0.0097 0.107 Uiso 1 1 calc R . .
H24B H -0.2411 -0.0987 0.0276 0.107 Uiso 1 1 calc R . .
O1W O 0.1119(3) 0.4211(7) 0.25685(18) 0.1371(19) Uani 1 1 d . . .
O2W O 0.1087(3) 0.7967(5) 0.26355(15) 0.0946(14) Uani 1 1 d . . .

loop_
_atom_site_aniso_label
_atom_site_aniso_U_11
_atom_site_aniso_U_22
_atom_site_aniso_U_33
_atom_site_aniso_U_23
_atom_site_aniso_U_13
_atom_site_aniso_U_12
Mn1 0.0310(2) 0.0403(3) 0.0375(3) 0.0007(3) 0.0101(2) 0.0010(3)
Mn2 0.0357(3) 0.0406(5) 0.0401(4) -0.0015(4) 0.0177(3) -0.0025(4)
As1 0.02990(16) 0.0387(2) 0.03582(17) 0.00042(17) 0.00784(13) -0.00181(17)
S1 0.0392(5) 0.0377(6) 0.0450(5) -0.0003(5) 0.0049(4) -0.0033(5)
S2 0.0352(4) 0.0430(6) 0.0335(4) -0.0024(4) 0.0093(3) -0.0086(4)
S3 0.0470(5) 0.0737(8) 0.0389(5) -0.0118(5) 0.0153(4) -0.0152(6)
S4 0.0393(5) 0.0557(7) 0.0503(6) 0.0063(5) 0.0058(4) 0.0117(5)
N11 0.0421(15) 0.0401(19) 0.0474(15) 0.0067(14) 0.0202(12) 0.0029(14)
N12 0.0376(14) 0.0411(19) 0.0628(17) -0.0006(16) 0.0220(12) 0.0013(15)
N13 0.0315(15) 0.050(2) 0.0359(15) 0.0041(15) -0.0015(12) 0.0024(15)
N21 0.0390(15) 0.040(2) 0.0468(16) 0.0048(15) 0.0092(13) 0.0039(15)
N22 0.0393(14) 0.0407(19) 0.0262(13) 0.0042(13) 0.0062(11) 0.0059(15)
N23 0.0349(15) 0.055(2) 0.0411(16) -0.0014(15) 0.0067(13) -0.0040(16)
C11 0.096(2) 0.051(3) 0.122(3) 0.003(2) 0.075(2) -0.003(2)
C12 0.145(3) 0.073(4) 0.088(2) -0.002(3) 0.083(2) -0.012(3)
C13 0.074(3) 0.059(3) 0.078(3) -0.028(2) 0.033(2) -0.006(2)
C14 0.088(3) 0.071(3) 0.051(2) -0.031(2) 0.018(2) -0.018(3)
C21 0.0438(18) 0.033(2) 0.060(2) -0.0091(18) 0.0221(15) 0.0056(18)
C22 0.0488(19) 0.063(3) 0.0356(18) -0.0047(19) 0.0169(15) 0.010(2)
C23 0.054(2) 0.054(3) 0.048(2) 0.015(2) 0.0091(18) -0.011(2)
C24 0.061(2) 0.136(4) 0.056(3) 0.026(3) 0.004(2) -0.053(3)
O1W 0.186(3) 0.141(4) 0.109(2) -0.019(3) 0.083(2) -0.016(3)
O2W 0.094(2) 0.121(3) 0.0732(18) 0.004(2) 0.0365(15) -0.027(2)

loop_
_atom_type_symbol
_atom_type_description
_atom_type_scat_dispersion_real
_atom_type_scat_dispersion_imag
_atom_type_scat_source
C C 0.0033 0.0016 'International Tables Vol C Tables 4.2.6.8 and 6.1.1.4'
H H 0.0000 0.0000 'International Tables Vol C Tables 4.2.6.8 and 6.1.1.4'
N N 0.0061 0.0033 'International Tables Vol C Tables 4.2.6.8 and 6.1.1.4'
O O 0.0106 0.0060 'International Tables Vol C Tables 4.2.6.8 and 6.1.1.4'
S S 0.1246 0.1234 'International Tables Vol C Tables 4.2.6.8 and 6.1.1.4'
Mn Mn 0.3368 0.7283 'International Tables Vol C Tables 4.2.6.8 and 6.1.1.4'
As As 0.0499 2.0058 'International Tables Vol C Tables 4.2.6.8 and 6.1.1.4'

loop_
_geom_angle_atom_site_label_1
_geom_angle_atom_site_label_2
_geom_angle_atom_site_label_3
_geom_angle
_geom_angle_site_symmetry_1
_geom_angle_site_symmetry_3
_geom_angle_publ_flag
N11 Mn1 N13 106.78(11) . . ?
N11 Mn1 N12 75.23(11) . . ?
N13 Mn1 N12 75.13(11) . . ?
N11 Mn1 S2 88.76(9) . 2_455 ?
N13 Mn1 S2 90.29(9) . 2_455 ?
N12 Mn1 S2 153.79(7) . 2_455 ?
N11 Mn1 S1 87.46(7) . . ?
N13 Mn1 S1 163.25(9) . . ?
N12 Mn1 S1 100.85(7) . . ?
S2 Mn1 S1 98.98(4) 2_455 . ?
N11 Mn1 S2 162.64(7) . . ?
N13 Mn1 S2 85.21(9) . . ?
N12 Mn1 S2 96.50(8) . . ?
S2 Mn1 S2 103.98(3) 2_455 . ?
S1 Mn1 S2 79.04(3) . . ?
N11 Mn1 Mn1 68.88(8) . 2_455 ?
N13 Mn1 Mn1 113.43(9) . 2_455 ?
N12 Mn1 Mn1 144.07(8) . 2_455 ?
S2 Mn1 Mn1 27.35(2) 2_455 2_455 ?
S1 Mn1 Mn1 79.56(3) . 2_455 ?
S2 Mn1 Mn1 118.47(3) . 2_455 ?
N11 Mn1 Mn1 168.68(8) . 2_445 ?
N13 Mn1 Mn1 74.51(8) . 2_445 ?
N12 Mn1 Mn1 115.63(8) . 2_445 ?
S2 Mn1 Mn1 79.96(3) 2_455 2_445 ?
S1 Mn1 Mn1 93.29(3) . 2_445 ?
S2 Mn1 Mn1 26.35(2) . 2_445 ?
Mn1 Mn1 Mn1 100.12(2) 2_455 2_445 ?
N22 Mn2 N22 180.0(2) 3 . ?
N22 Mn2 N21 101.76(11) 3 . ?
N22 Mn2 N21 78.24(11) . . ?
N22 Mn2 N21 78.24(11) 3 3 ?
N22 Mn2 N21 101.76(11) . 3 ?
N21 Mn2 N21 180.00(17) . 3 ?
N22 Mn2 N23 77.98(10) 3 . ?
N22 Mn2 N23 102.02(10) . . ?
N21 Mn2 N23 88.74(11) . . ?
N21 Mn2 N23 91.26(11) 3 . ?
N22 Mn2 N23 102.02(10) 3 3 ?
N22 Mn2 N23 77.98(10) . 3 ?
N21 Mn2 N23 91.26(11) . 3 ?
N21 Mn2 N23 88.74(11) 3 3 ?
N23 Mn2 N23 180.0 . 3 ?
S4 As1 S3 109.94(4) . . ?
S4 As1 S1 111.55(5) . . ?
S3 As1 S1 110.41(5) . . ?
S4 As1 S2 109.91(4) . . ?
S3 As1 S2 113.61(4) . . ?
S1 As1 S2 101.18(4) . . ?
As1 S1 Mn1 90.82(4) . . ?
As1 S2 Mn1 111.48(4) . 2_445 ?
As1 S2 Mn1 88.20(4) . . ?
Mn1 S2 Mn1 126.29(4) 2_445 . ?
C11 N11 Mn1 112.1(3) . . ?
C12 N12 C13 112.5(3) . . ?
C12 N12 Mn1 110.6(3) . . ?
C13 N12 Mn1 108.3(3) . . ?
C14 N13 Mn1 114.7(2) . . ?
C21 N21 Mn2 109.6(2) . . ?
C22 N22 C23 117.2(3) . . ?
C22 N22 Mn2 107.1(2) . . ?
C23 N22 Mn2 109.8(2) . . ?
C24 N23 Mn2 111.3(2) 3 . ?
N11 C11 C12 113.2(4) . . ?
N12 C12 C11 110.1(4) . . ?
N12 C13 C14 111.9(4) . . ?
N13 C14 C13 111.3(3) . . ?
N21 C21 C22 109.7(3) . . ?
N22 C22 C21 112.8(3) . . ?
C24 C23 N22 115.7(4) . . ?
N23 C24 C23 115.7(4) 3 . ?

loop_
_geom_bond_atom_site_label_1
_geom_bond_atom_site_label_2
_geom_bond_distance
_geom_bond_site_symmetry_2
_geom_bond_publ_flag
Mn1 N11 2.242(3) . ?
Mn1 N13 2.258(3) . ?
Mn1 N12 2.310(3) . ?
Mn1 S2 2.5977(12) 2_455 ?
Mn1 S1 2.6063(10) . ?
Mn1 S2 2.6889(12) . ?
Mn1 Mn1 4.7167(8) 2_455 ?
Mn1 Mn1 4.7167(8) 2_445 ?
Mn2 N22 2.229(3) 3 ?
Mn2 N22 2.229(3) . ?
Mn2 N21 2.273(3) . ?
Mn2 N21 2.273(3) 3 ?
Mn2 N23 2.291(3) . ?
Mn2 N23 2.291(3) 3 ?
As1 S4 2.1342(11) . ?
As1 S3 2.1414(12) . ?
As1 S1 2.1701(11) . ?
As1 S2 2.1919(9) . ?
S2 Mn1 2.5977(12) 2_445 ?
N11 C11 1.431(6) . ?
N12 C12 1.463(6) . ?
N12 C13 1.470(5) . ?
N13 C14 1.472(6) . ?
N21 C21 1.468(5) . ?
N22 C22 1.469(5) . ?
N22 C23 1.473(5) . ?
N23 C24 1.428(6) 3 ?
C11 C12 1.469(7) . ?
C13 C14 1.488(6) . ?
C21 C22 1.483(5) . ?
C23 C24 1.472(5) . ?
C24 N23 1.428(6) 3 ?
